data_7236325
loop_
_publ_author_name
'Kumar, Dheeraj'
'Mitchell, Lauren A.'
'Parrish, Damon A.'
'Shreeve, Jean'ne M.'

_publ_section_title
;
 Asymmetric N,N&#x2032;-ethylene-bridged azole-based compounds: Two way
 control of the energetic properties of compounds
;
_journal_issue 25
_journal_name_full 'Journal of Materials Chemistry A'
_journal_page_first 9931
_journal_paper_doi 10.1039/C6TA03536A
_journal_volume 4
_journal_year 2016
_chemical_formula_moiety 'C6 H6 Cl N9 O4'
_chemical_formula_sum 'C6 H6 Cl N9 O4'
_chemical_formula_weight 303.65
_space_group_crystal_system monoclinic
_space_group_IT_number 14
_space_group_name_Hall '-P 2ybc'
_space_group_name_H-M_alt 'P 1 21/c 1'
_atom_sites_solution_hydrogens mixed
_audit_creation_method SHELXL-2014/7
_audit_update_record
;
2016-04-18 deposited with the CCDC.
2016-06-06 downloaded from the CCDC.
;
_cell_angle_alpha 90
_cell_angle_beta 97.094(10)
_cell_angle_gamma 90
_cell_formula_units_Z 4
_cell_length_a 18.302(7)
_cell_length_b 5.631(2)
_cell_length_c 11.142(4)
_cell_measurement_reflns_used 2746
_cell_measurement_temperature 150(2)
_cell_measurement_theta_max 27.28
_cell_measurement_theta_min 3.37
_cell_volume 1139.5(7)
_computing_cell_refinement 'Bruker APEX3 v2015.5-2 (Bruker, 2015)'
_computing_data_collection 'Bruker APEX3 v2015.5-2 (Bruker, 2015)'
_computing_data_reduction
;
Bruker SAINT v8.34A (Bruker, 2013), Bruker XPREP v2014/2 (Bruker, 2014)
;
_computing_molecular_graphics 'Bruker SHELXTL v2014/7 (Bruker, 2014)'
_computing_publication_material 'Bruker SHELXTL v2014/7 (Bruker, 2014)'
_computing_structure_refinement 'SHELXL-2014/7 (Sheldrick, 2014) within WINGX (Farrugia, 2012)'
_computing_structure_solution 'Bruker SHELXTL v2014/7 (Bruker, 2014)'
_diffrn_ambient_temperature 150(2)
_diffrn_measured_fraction_theta_full 0.999
_diffrn_measured_fraction_theta_max 0.983
_diffrn_measurement_device_type 'Bruker SMART APEX II CCD'
_diffrn_measurement_method '\w scans'
_diffrn_radiation_monochromator graphite
_diffrn_radiation_source 'fine focus sealed tube'
_diffrn_radiation_type MoK\a
_diffrn_radiation_wavelength 0.71073
_diffrn_reflns_av_R_equivalents 0.0630
_diffrn_reflns_av_unetI/netI 0.0627
_diffrn_reflns_Laue_measured_fraction_full 0.999
_diffrn_reflns_Laue_measured_fraction_max 0.983
_diffrn_reflns_limit_h_max 23
_diffrn_reflns_limit_h_min -23
_diffrn_reflns_limit_k_max 7
_diffrn_reflns_limit_k_min -6
_diffrn_reflns_limit_l_max 14
_diffrn_reflns_limit_l_min -14
_diffrn_reflns_number 7893
_diffrn_reflns_point_group_measured_fraction_full 0.999
_diffrn_reflns_point_group_measured_fraction_max 0.983
_diffrn_reflns_theta_full 25.242
_diffrn_reflns_theta_max 27.377
_diffrn_reflns_theta_min 1.842
_exptl_absorpt_coefficient_mu 0.371
_exptl_absorpt_correction_T_max 0.7456
_exptl_absorpt_correction_T_min 0.5751
_exptl_absorpt_correction_type multi-scan
_exptl_absorpt_process_details 'SADABS v2014/5 (Bruker, 2008)'
_exptl_crystal_colour colourless
_exptl_crystal_density_diffrn 1.770
_exptl_crystal_description plate
_exptl_crystal_F_000 616
_exptl_crystal_size_max 0.213
_exptl_crystal_size_mid 0.041
_exptl_crystal_size_min 0.005
_refine_diff_density_max 0.664
_refine_diff_density_min -0.499
_refine_diff_density_rms 0.095
_refine_ls_extinction_method none
_refine_ls_goodness_of_fit_ref 1.033
_refine_ls_hydrogen_treatment mixed
_refine_ls_matrix_type full
_refine_ls_number_parameters 188
_refine_ls_number_reflns 2537
_refine_ls_number_restraints 0
_refine_ls_restrained_S_all 1.033
_refine_ls_R_factor_all 0.1000
_refine_ls_R_factor_gt 0.0751
_refine_ls_shift/su_max 0.000
_refine_ls_shift/su_mean 0.000
_refine_ls_structure_factor_coef Fsqd
_refine_ls_weighting_details 'w=1/[\s^2^(Fo^2^)+(0.1422P)^2^+4.1011P] where P=(Fo^2^+2Fc^2^)/3'
_refine_ls_weighting_scheme calc
_refine_ls_wR_factor_gt 0.2088
_refine_ls_wR_factor_ref 0.2396
_reflns_Friedel_coverage 0.000
_reflns_number_gt 2042
_reflns_number_total 2537
_reflns_threshold_expression 'I > 2\s(I)'
_cod_data_source_file c6ta03536a2.cif
_cod_data_source_block shrv364
_cod_original_sg_symbol_H-M 'P 21/c'
_cod_database_code 7236325
_shelx_shelxl_version_number 2014/7
_shelx_space_group_comment
;
The symmetry employed for this shelxl refinement is uniquely defined
by the following loop, which should always be used as a source of
symmetry information in preference to the above space-group names.
They are only intended as comments.
;
_shelx_estimated_absorpt_t_min 0.925
_shelx_estimated_absorpt_t_max 0.998

loop_
_space_group_symop_operation_xyz
'x, y, z'
'-x, y+1/2, -z+1/2'
'-x, -y, -z'
'x, -y-1/2, z-1/2'

loop_
_atom_site_label
_atom_site_type_symbol
_atom_site_fract_x
_atom_site_fract_y
_atom_site_fract_z
_atom_site_U_iso_or_equiv
_atom_site_adp_type
_atom_site_occupancy
_atom_site_site_symmetry_order
_atom_site_calc_flag
_atom_site_refinement_flags_posn
_atom_site_refinement_flags_adp
N1 N 0.9560(3) 0.8785(10) 0.8387(5) 0.0281(12) Uani 1 1 d . .
H1A H 0.976(4) 1.004(16) 0.872(7) 0.034 Uiso 1 1 d . U
H1B H 0.935(5) 0.900(14) 0.773(8) 0.034 Uiso 1 1 d . U
C2 C 0.9311(3) 0.7275(10) 0.9177(4) 0.0196(10) Uani 1 1 d . .
N3 N 0.9427(3) 0.7410(10) 1.0367(4) 0.0255(10) Uani 1 1 d . .
N4 N 0.9095(3) 0.5485(10) 1.0794(4) 0.0264(11) Uani 1 1 d . .
N5 N 0.8771(3) 0.4211(9) 0.9922(4) 0.0256(11) Uani 1 1 d . .
N6 N 0.8908(3) 0.5309(8) 0.8877(4) 0.0198(9) Uani 1 1 d . .
C7 C 0.8663(3) 0.4257(11) 0.7701(5) 0.0243(12) Uani 1 1 d . .
H7A H 0.8527 0.2577 0.7816 0.029 Uiso 1 1 calc R U
H7B H 0.9075 0.4281 0.7203 0.029 Uiso 1 1 calc R U
C8 C 0.8005(3) 0.5553(10) 0.7026(4) 0.0202(11) Uani 1 1 d . .
H8A H 0.8132 0.7248 0.6939 0.024 Uiso 1 1 calc R U
H8B H 0.7895 0.4872 0.6204 0.024 Uiso 1 1 calc R U
N9 N 0.7347(2) 0.5379(8) 0.7650(4) 0.0178(9) Uani 1 1 d . .
N10 N 0.7225(3) 0.7166(8) 0.8383(4) 0.0197(9) Uani 1 1 d . .
C11 C 0.6575(3) 0.6661(10) 0.8749(5) 0.0205(10) Uani 1 1 d . .
N12 N 0.6291(3) 0.8312(9) 0.9564(4) 0.0248(11) Uani 1 1 d . .
O13 O 0.6694(3) 0.9946(9) 0.9956(4) 0.0355(11) Uani 1 1 d . .
O14 O 0.5660(3) 0.8006(9) 0.9790(5) 0.0396(12) Uani 1 1 d . .
C15 C 0.6261(3) 0.4568(10) 0.8252(5) 0.0207(11) Uani 1 1 d . .
Cl16 Cl 0.54546(8) 0.3304(3) 0.84765(15) 0.0313(4) Uani 1 1 d . .
C17 C 0.6789(3) 0.3784(9) 0.7560(5) 0.0179(10) Uani 1 1 d . .
N18 N 0.6787(3) 0.1646(8) 0.6839(4) 0.0227(10) Uani 1 1 d . .
O19 O 0.6220(3) 0.0526(8) 0.6686(5) 0.0363(11) Uani 1 1 d . .
O20 O 0.7369(2) 0.1082(8) 0.6477(4) 0.0280(9) Uani 1 1 d . .

loop_
_atom_site_aniso_label
_atom_site_aniso_U_11
_atom_site_aniso_U_22
_atom_site_aniso_U_33
_atom_site_aniso_U_23
_atom_site_aniso_U_13
_atom_site_aniso_U_12
N1 0.038(3) 0.029(3) 0.018(2) 0.001(2) 0.003(2) -0.004(2)
C2 0.019(2) 0.025(3) 0.015(2) 0.000(2) 0.0062(19) 0.000(2)
N3 0.030(3) 0.033(3) 0.0145(19) -0.0036(19) 0.0042(18) 0.000(2)
N4 0.026(3) 0.036(3) 0.018(2) -0.002(2) 0.0046(18) -0.001(2)
N5 0.028(3) 0.030(3) 0.019(2) 0.0013(19) 0.0051(19) 0.001(2)
N6 0.020(2) 0.023(2) 0.0172(19) -0.0008(17) 0.0039(17) 0.0013(18)
C7 0.024(3) 0.027(3) 0.021(2) -0.006(2) 0.002(2) 0.002(2)
C8 0.018(3) 0.026(3) 0.017(2) -0.001(2) 0.0052(19) -0.002(2)
N9 0.017(2) 0.019(2) 0.0178(18) 0.0031(16) 0.0042(16) -0.0013(17)
N10 0.024(2) 0.017(2) 0.0179(19) 0.0022(16) 0.0044(17) 0.0005(19)
C11 0.023(3) 0.022(3) 0.018(2) 0.004(2) 0.006(2) 0.006(2)
N12 0.037(3) 0.020(2) 0.018(2) 0.0042(18) 0.0073(19) 0.010(2)
O13 0.040(3) 0.033(2) 0.031(2) -0.0132(19) -0.004(2) 0.009(2)
O14 0.041(3) 0.033(3) 0.050(3) 0.010(2) 0.029(2) 0.009(2)
C15 0.019(2) 0.016(2) 0.027(2) 0.007(2) 0.005(2) 0.000(2)
Cl16 0.0200(6) 0.0292(7) 0.0464(8) 0.0088(6) 0.0112(6) -0.0023(6)
C17 0.015(2) 0.015(2) 0.023(2) 0.0024(19) -0.0004(19) 0.000(2)
N18 0.023(2) 0.020(2) 0.025(2) 0.0027(18) 0.0015(18) -0.001(2)
O19 0.031(2) 0.026(2) 0.050(3) -0.006(2) -0.002(2) -0.0103(19)
O20 0.031(2) 0.025(2) 0.0301(19) -0.0051(17) 0.0108(17) 0.0001(18)

loop_
_atom_type_symbol
_atom_type_description
_atom_type_scat_dispersion_real
_atom_type_scat_dispersion_imag
_atom_type_scat_source
C C 0.0033 0.0016 'International Tables Vol C Tables 4.2.6.8 and 6.1.1.4'
H H 0.0000 0.0000 'International Tables Vol C Tables 4.2.6.8 and 6.1.1.4'
N N 0.0061 0.0033 'International Tables Vol C Tables 4.2.6.8 and 6.1.1.4'
O O 0.0106 0.0060 'International Tables Vol C Tables 4.2.6.8 and 6.1.1.4'
Cl Cl 0.1484 0.1585 'International Tables Vol C Tables 4.2.6.8 and 6.1.1.4'

loop_
_geom_angle_atom_site_label_1
_geom_angle_atom_site_label_2
_geom_angle_atom_site_label_3
_geom_angle
C2 N1 H1A 113(5)
C2 N1 H1B 122(6)
H1A N1 H1B 114(8)
N3 C2 N1 126.6(6)
N3 C2 N6 108.2(5)
N1 C2 N6 125.2(5)
C2 N3 N4 106.4(5)
N5 N4 N3 111.3(4)
N4 N5 N6 105.9(5)
C2 N6 N5 108.2(4)
C2 N6 C7 130.9(5)
N5 N6 C7 120.8(5)
N6 C7 C8 112.7(5)
N6 C7 H7A 109.0
C8 C7 H7A 109.0
N6 C7 H7B 109.0
C8 C7 H7B 109.0
H7A C7 H7B 107.8
N9 C8 C7 112.3(4)
N9 C8 H8A 109.2
C7 C8 H8A 109.2
N9 C8 H8B 109.2
C7 C8 H8B 109.2
H8A C8 H8B 107.9
N10 N9 C17 111.4(4)
N10 N9 C8 116.8(4)
C17 N9 C8 131.7(5)
N9 N10 C11 104.5(4)
N10 C11 C15 113.4(5)
N10 C11 N12 117.4(5)
C15 C11 N12 129.2(5)
O14 N12 O13 125.0(5)
O14 N12 C11 117.5(5)
O13 N12 C11 117.4(5)
C17 C15 C11 102.1(5)
C17 C15 Cl16 129.4(5)
C11 C15 Cl16 128.5(4)
N9 C17 C15 108.6(5)
N9 C17 N18 122.9(5)
C15 C17 N18 128.4(5)
O19 N18 O20 125.8(5)
O19 N18 C17 117.1(5)
O20 N18 C17 117.1(5)

loop_
_geom_bond_atom_site_label_1
_geom_bond_atom_site_label_2
_geom_bond_distance
N1 C2 1.344(7)
N1 H1A 0.86(9)
N1 H1B 0.80(9)
C2 N3 1.319(6)
C2 N6 1.349(7)
N3 N4 1.357(7)
N4 N5 1.292(7)
N5 N6 1.368(6)
N6 C7 1.457(7)
C7 C8 1.525(8)
C7 H7A 0.9900
C7 H7B 0.9900
C8 N9 1.466(7)
C8 H8A 0.9900
C8 H8B 0.9900
N9 N10 1.332(6)
N9 C17 1.354(7)
N10 C11 1.334(7)
C11 C15 1.396(8)
C11 N12 1.441(7)
N12 O14 1.224(7)
N12 O13 1.225(7)
C15 C17 1.381(8)
C15 Cl16 1.685(6)
C17 N18 1.447(7)
N18 O19 1.209(7)
N18 O20 1.226(7)

loop_
_geom_hbond_atom_site_label_D
_geom_hbond_atom_site_label_H
_geom_hbond_atom_site_label_A
_geom_hbond_distance_DH
_geom_hbond_distance_HA
_geom_hbond_distance_DA
_geom_hbond_angle_DHA
_geom_hbond_site_symmetry_A
N1 H1A N3 0.86(9) 2.22(9) 3.053(8) 162(7) 3_777
N1 H1B N4 0.80(9) 2.17(9) 2.937(7) 163(8) 4_575
C7 H7A O20 0.99 2.58 3.141(7) 116.0 .
C8 H8A N4 0.99 2.63 3.394(7) 134.1 4_575
C8 H8A O20 0.99 2.59 3.354(7) 134.0 1_565
C8 H8B O13 0.99 2.45 3.128(7) 125.0 4_575

loop_
_geom_torsion_atom_site_label_1
_geom_torsion_atom_site_label_2
_geom_torsion_atom_site_label_3
_geom_torsion_atom_site_label_4
_geom_torsion
N1 C2 N3 N4 -178.0(6)
N6 C2 N3 N4 0.6(6)
C2 N3 N4 N5 -1.3(7)
N3 N4 N5 N6 1.5(6)
N3 C2 N6 N5 0.3(6)
N1 C2 N6 N5 178.9(6)
N3 C2 N6 C7 -176.3(5)
N1 C2 N6 C7 2.3(10)
N4 N5 N6 C2 -1.1(6)
N4 N5 N6 C7 175.9(5)
C2 N6 C7 C8 -77.6(7)
N5 N6 C7 C8 106.2(6)
N6 C7 C8 N9 -64.7(6)
C7 C8 N9 N10 94.9(5)
C7 C8 N9 C17 -90.7(7)
C17 N9 N10 C11 -0.2(6)
C8 N9 N10 C11 175.3(4)
N9 N10 C11 C15 -0.8(6)
N9 N10 C11 N12 -179.7(4)
N10 C11 N12 O14 171.7(5)
C15 C11 N12 O14 -7.1(8)
N10 C11 N12 O13 -6.8(7)
C15 C11 N12 O13 174.5(5)
N10 C11 C15 C17 1.4(6)
N12 C11 C15 C17 -179.8(5)
N10 C11 C15 Cl16 179.9(4)
N12 C11 C15 Cl16 -1.3(9)
N10 N9 C17 C15 1.1(6)
C8 N9 C17 C15 -173.4(5)
N10 N9 C17 N18 -178.9(4)
C8 N9 C17 N18 6.6(9)
C11 C15 C17 N9 -1.5(6)
Cl16 C15 C17 N9 -179.9(4)
C11 C15 C17 N18 178.5(5)
Cl16 C15 C17 N18 0.0(9)
N9 C17 N18 O19 -169.8(5)
C15 C17 N18 O19 10.2(8)
N9 C17 N18 O20 13.0(7)
C15 C17 N18 O20 -167.0(5)
